data_7213461
loop_
_publ_author_name
'Ram, Vishnu J.'
'Srivastava, Pratibha'
'Agarwal, Nidhi'
'Sharon, Ashoke'
'Maulik, Prakas R.'

_publ_contact_author 'Dr Vishnu Ji Ram'
_publ_section_title
;
 One-pot synthesis of unsymmetrical biaryls from suitably functionalized
 2H-pyran-2-ones through carbanion-induced ring-transformation reactions
;
_journal_issue 16
_journal_name_full 'Journal of the Chemical Society, Perkin Transactions 1'
_journal_page_first 1953
_journal_paper_doi 10.1039/b009725j
_journal_year 2001
_chemical_formula_sum 'C25 H23 Cl N4'
_chemical_formula_weight 414.92
_chemical_melting_point 152
_chemical_name_systematic
; 
4-(4-chlorophenyl)-2-(2-pyridyl piperazino)-6-cyclopropyl 
benzonitrile 
;
_space_group_IT_number 2
_symmetry_cell_setting triclinic
_symmetry_space_group_name_Hall '-P 1'
_symmetry_space_group_name_H-M 'P -1'
_atom_sites_solution_hydrogens geom
_atom_sites_solution_primary direct
_atom_sites_solution_secondary difmap
_cell_angle_alpha 75.020(10)
_cell_angle_beta 83.190(10)
_cell_angle_gamma 81.700(10)
_cell_formula_units_Z 4
_cell_length_a 8.4520(10)
_cell_length_b 12.3980(10)
_cell_length_c 21.137(2)
_cell_measurement_reflns_used 41
_cell_measurement_temperature 293(2)
_cell_measurement_theta_max 12.5
_cell_measurement_theta_min 4.9
_cell_volume 2109.6(4)
_computing_structure_refinement 'SHELXL-97 (Sheldrick, 1997)'
_computing_structure_solution 'SHELXS-97 (Sheldrick, 1990)'
_diffrn_ambient_temperature 293(2)
_diffrn_measured_fraction_theta_full 0.979
_diffrn_measured_fraction_theta_max 0.979
_diffrn_measurement_device_type 'Bruker P4'
_diffrn_measurement_method \q-2\q
_diffrn_radiation_monochromator graphite
_diffrn_radiation_source 'fine-focus sealed tube'
_diffrn_radiation_type MoK\a
_diffrn_radiation_wavelength 0.71073
_diffrn_reflns_av_R_equivalents 0.0277
_diffrn_reflns_av_sigmaI/netI 0.0360
_diffrn_reflns_limit_h_max 1
_diffrn_reflns_limit_h_min -9
_diffrn_reflns_limit_k_max 14
_diffrn_reflns_limit_k_min -14
_diffrn_reflns_limit_l_max 25
_diffrn_reflns_limit_l_min -25
_diffrn_reflns_number 8892
_diffrn_reflns_theta_full 25.00
_diffrn_reflns_theta_max 25.00
_diffrn_reflns_theta_min 1.76
_diffrn_standards_decay_% nil
_diffrn_standards_interval_count 97
_diffrn_standards_number 3
_exptl_absorpt_coefficient_mu 0.201
_exptl_absorpt_correction_type none
_exptl_crystal_colour colourless
_exptl_crystal_density_diffrn 1.306
_exptl_crystal_density_method 'not measured'
_exptl_crystal_description block
_exptl_crystal_F_000 872
_exptl_crystal_size_max 0.425
_exptl_crystal_size_mid 0.352
_exptl_crystal_size_min 0.200
_refine_diff_density_max 0.618
_refine_diff_density_min -0.588
_refine_diff_density_rms 0.046
_refine_ls_extinction_coef 0.0073(12)
_refine_ls_extinction_expression Fc^*^=3DkFc[1+0.001xFc^2^\l^3^/sin(2\q)]^-1/4^
_refine_ls_extinction_method SHELXL
_refine_ls_goodness_of_fit_ref 0.962
_refine_ls_hydrogen_treatment mixed
_refine_ls_matrix_type full
_refine_ls_number_parameters 542
_refine_ls_number_reflns 7258
_refine_ls_number_restraints 0
_refine_ls_restrained_S_all 0.962
_refine_ls_R_factor_all 0.0821
_refine_ls_R_factor_gt 0.0554
_refine_ls_shift/su_max 0.000
_refine_ls_shift/su_mean 0.000
_refine_ls_structure_factor_coef Fsqd
_refine_ls_weighting_details 'calc w=3D1/[\s^2^(Fo^2^)+(0.0816P)^2^+1.7264P] where P=3D(Fo^2^+2Fc^2^)/3'
_refine_ls_weighting_scheme calc
_refine_ls_wR_factor_gt 0.1427
_refine_ls_wR_factor_ref 0.1705
_reflns_number_gt 5254
_reflns_number_total 7258
_reflns_threshold_expression >2sigma(I)
_cod_data_source_file b009725jsup1.cif
_cod_data_source_block 6q
_cod_database_code 7213461

loop_
_symmetry_equiv_pos_as_xyz
'x, y, z'
'-x, -y, -z'

loop_
_atom_site_label
_atom_site_type_symbol
_atom_site_fract_x
_atom_site_fract_y
_atom_site_fract_z
_atom_site_U_iso_or_equiv
_atom_site_adp_type
_atom_site_occupancy
_atom_site_symmetry_multiplicity
_atom_site_calc_flag
_atom_site_refinement_flags
Cl2 Cl 0.23611(11) -0.14447(6) 0.35340(4) 0.0679(3) Uani 1 1 d .
Cl1 Cl 0.77644(15) 0.06110(7) 0.45923(6) 0.0976(4) Uani 1 1 d .
N19 N 1.1454(3) 0.82048(19) 0.07096(10) 0.0468(5) Uani 1 1 d .
N46 N 0.5842(3) 0.52767(17) 0.12626(10) 0.0441(5) Uani 1 1 d .
N16 N 0.9767(3) 0.75627(19) 0.19757(10) 0.0447(5) Uani 1 1 d .
C2 C 0.9197(3) 0.7088(2) 0.26210(12) 0.0428(6) Uani 1 1 d .
N49 N 0.6844(3) 0.61240(18) -0.00924(10) 0.0465(5) Uani 1 1 d .
C5 C 0.7981(3) 0.6217(2) 0.39138(13) 0.0478(6) Uani 1 1 d .
H5 H 0.7587 0.5919 0.4344 0.057 Uiso 1 1 calc R
C3 C 0.9059(3) 0.5944(2) 0.28601(13) 0.0465(6) Uani 1 1 d .
H3 H 0.9385 0.5465 0.2583 0.056 Uiso 1 1 calc R
C58 C 0.5264(3) 0.6602(2) 0.21795(13) 0.0476(6) Uani 1 1 d .
C36 C 0.5125(3) 0.4810(2) 0.18900(12) 0.0426(6) Uani 1 1 d .
C34 C 0.4093(3) 0.3270(2) 0.27187(13) 0.0447(6) Uani 1 1 d .
N27 N 1.2992(3) 0.9492(2) 0.00027(12) 0.0600(6) Uani 1 1 d .
C31 C 0.4801(3) 0.5478(2) 0.23524(13) 0.0427(6) Uani 1 1 d .
C4 C 0.8450(3) 0.5499(2) 0.34994(13) 0.0443(6) Uani 1 1 d .
C52 C 0.7674(3) 0.6623(2) -0.06814(13) 0.0466(6) Uani 1 1 d .
C35 C 0.4775(3) 0.3705(2) 0.20894(13) 0.0453(6) Uani 1 1 d .
H35 H 0.5001 0.3248 0.1796 0.054 Uiso 1 1 calc R
C22 C 1.2019(3) 0.8699(2) 0.00710(12) 0.0438(6) Uani 1 1 d .
C33 C 0.3749(3) 0.3953(2) 0.31603(13) 0.0482(6) Uani 1 1 d .
H33 H 0.3281 0.3662 0.3580 0.058 Uiso 1 1 calc R
C1 C 0.8683(3) 0.7794(2) 0.30536(13) 0.0431(6) Uani 1 1 d .
C28 C 0.8685(3) 0.8989(2) 0.28206(13) 0.0483(6) Uani 1 1 d .
C40 C 0.3694(3) 0.2092(2) 0.29313(12) 0.0436(6) Uani 1 1 d .
C6 C 0.8084(3) 0.7356(2) 0.37061(13) 0.0451(6) Uani 1 1 d .
C41 C 0.2300(4) 0.1836(2) 0.33289(14) 0.0509(7) Uani 1 1 d .
H41 H 0.1628 0.2406 0.3470 0.061 Uiso 1 1 calc R
C15 C 0.7917(4) 0.3636(2) 0.33589(15) 0.0537(7) Uani 1 1 d .
H15 H 0.7751 0.3970 0.2921 0.064 Uiso 1 1 calc R
C42 C 0.1894(4) 0.0756(2) 0.35177(14) 0.0532(7) Uani 1 1 d .
H42 H 0.0958 0.0597 0.3785 0.064 Uiso 1 1 calc R
C43 C 0.2889(4) -0.0083(2) 0.33065(13) 0.0500(7) Uani 1 1 d .
C32 C 0.4091(3) 0.5059(2) 0.29871(13) 0.0455(6) Uani 1 1 d .
C21 C 1.1266(3) 0.8068(3) 0.18898(13) 0.0508(7) Uani 1 1 d .
H21A H 1.2164 0.7479 0.1958 0.061 Uiso 1 1 calc R
H21B H 1.1246 0.8500 0.2214 0.061 Uiso 1 1 calc R
C50 C 0.5920(3) 0.6858(2) 0.02925(14) 0.0508(7) Uani 1 1 d .
H50A H 0.5256 0.7444 0.0008 0.061 Uiso 1 1 calc R
H50B H 0.6649 0.7214 0.0473 0.061 Uiso 1 1 calc R
C48 C 0.7680(3) 0.5107(2) 0.03098(13) 0.0499(7) Uani 1 1 d .
H48A H 0.8563 0.5309 0.0492 0.060 Uiso 1 1 calc R
H48B H 0.8124 0.4603 0.0034 0.060 Uiso 1 1 calc R
N53 N 0.8658(3) 0.5920(2) -0.09727(12) 0.0594(6) Uani 1 1 d .
C18 C 1.0042(4) 0.7616(3) 0.08077(13) 0.0529(7) Uani 1 1 d .
H18A H 1.0135 0.7154 0.0495 0.063 Uiso 1 1 calc R
H18B H 0.9096 0.8161 0.0725 0.063 Uiso 1 1 calc R
C23 C 1.1661(4) 0.8370(3) -0.04691(14) 0.0578(7) Uani 1 1 d .
H23 H 1.0984 0.7820 -0.0416 0.069 Uiso 1 1 calc R
C47 C 0.6575(3) 0.4504(2) 0.08643(13) 0.0495(7) Uani 1 1 d .
H47A H 0.5747 0.4235 0.0685 0.059 Uiso 1 1 calc R
H47B H 0.7181 0.3861 0.1135 0.059 Uiso 1 1 calc R
N29 N 0.8652(3) 0.9945(2) 0.26557(13) 0.0635(7) Uani 1 1 d .
C10 C 0.8337(3) 0.4273(2) 0.37496(13) 0.0467(6) Uani 1 1 d .
C39 C 0.2343(4) 0.5609(3) 0.39682(15) 0.0591(8) Uani 1 1 d .
H39A H 0.1748 0.6276 0.4078 0.071 Uiso 1 1 calc R
H39B H 0.1698 0.5020 0.3974 0.071 Uiso 1 1 calc R
C45 C 0.4682(4) 0.1221(2) 0.27334(14) 0.0534(7) Uani 1 1 d .
H45 H 0.5625 0.1372 0.2470 0.064 Uiso 1 1 calc R
C51 C 0.4867(3) 0.6213(2) 0.08457(13) 0.0510(7) Uani 1 1 d .
H51A H 0.4318 0.6712 0.1109 0.061 Uiso 1 1 calc R
H51B H 0.4062 0.5920 0.0666 0.061 Uiso 1 1 calc R
C20 C 1.1487(4) 0.8825(3) 0.12106(13) 0.0534(7) Uani 1 1 d .
H20A H 1.0639 0.9450 0.1156 0.064 Uiso 1 1 calc R
H20B H 1.2505 0.9127 0.1156 0.064 Uiso 1 1 calc R
N59 N 0.5594(3) 0.7497(2) 0.20618(14) 0.0660(7) Uani 1 1 d .
C54 C 0.9463(4) 0.6364(3) -0.15446(15) 0.0668(9) Uani 1 1 d .
H54 H 1.0129 0.5872 -0.1753 0.080 Uiso 1 1 calc R
C12 C 0.8464(5) 0.2616(3) 0.46508(16) 0.0715(10) Uani 1 1 d .
H12 H 0.8667 0.2269 0.5084 0.086 Uiso 1 1 calc R
C44 C 0.4285(4) 0.0133(2) 0.29229(15) 0.0570(7) Uani 1 1 d .
H44 H 0.4960 -0.0446 0.2791 0.068 Uiso 1 1 calc R
C11 C 0.8628(4) 0.3740(2) 0.43952(14) 0.0623(8) Uani 1 1 d .
H11 H 0.8941 0.4150 0.4661 0.075 Uiso 1 1 calc R
C57 C 0.7502(4) 0.7777(3) -0.09562(15) 0.0651(8) Uani 1 1 d .
H57 H 0.6815 0.8262 -0.0749 0.078 Uiso 1 1 calc R
C26 C 1.3609(4) 0.9958(3) -0.06072(16) 0.0658(9) Uani 1 1 d .
H26 H 1.4282 1.0510 -0.0655 0.079 Uiso 1 1 calc R
C37 C 0.3760(4) 0.5766(2) 0.34647(14) 0.0554(7) Uani 1 1 d .
H37 H 0.4005 0.6543 0.3295 0.067 Uiso 1 1 calc R
C13 C 0.8000(4) 0.2019(2) 0.42583(17) 0.0618(8) Uani 1 1 d .
C14 C 0.7741(4) 0.2507(3) 0.36114(17) 0.0615(8) Uani 1 1 d .
H14 H 0.7452 0.2086 0.3347 0.074 Uiso 1 1 calc R
C7 C 0.7539(4) 0.8125(2) 0.41454(14) 0.0544(7) Uani 1 1 d .
H7 H 0.7835 0.8889 0.3974 0.065 Uiso 1 1 calc R
C17 C 0.9842(4) 0.6880(2) 0.14988(13) 0.0537(7) Uani 1 1 d .
H17A H 0.8864 0.6528 0.1556 0.064 Uiso 1 1 calc R
H17B H 1.0739 0.6291 0.1571 0.064 Uiso 1 1 calc R
C25 C 1.3317(4) 0.9677(3) -0.11564(15) 0.0673(9) Uani 1 1 d .
H25 H 1.3776 1.0019 -0.1568 0.081 Uiso 1 1 calc R
C24 C 1.2314(4) 0.8866(3) -0.10807(16) 0.0709(9) Uani 1 1 d .
H24 H 1.2078 0.8652 -0.1446 0.085 Uiso 1 1 calc R
C56 C 0.8373(5) 0.8188(3) -0.15417(16) 0.0711(9) Uani 1 1 d .
H56 H 0.8271 0.8957 -0.1733 0.085 Uiso 1 1 calc R
C55 C 0.9377(4) 0.7479(3) -0.18416(15) 0.0660(9) Uani 1 1 d .
H55 H 0.9981 0.7746 -0.2234 0.079 Uiso 1 1 calc R
C38 C 0.3980(4) 0.5269(3) 0.41787(16) 0.0672(9) Uani 1 1 d .
H38A H 0.4336 0.4470 0.4315 0.081 Uiso 1 1 calc R
H38B H 0.4386 0.5726 0.4418 0.081 Uiso 1 1 calc R
C8 C 0.7425(5) 0.7731(3) 0.48688(16) 0.0779(11) Uani 1 1 d .
H8A H 0.7715 0.6936 0.5058 0.094 Uiso 1 1 calc R
H8B H 0.7701 0.8226 0.5116 0.094 Uiso 1 1 calc R
C9 C 0.5974(5) 0.8056(4) 0.4541(2) 0.0919(13) Uani 1 1 d .
H9A H 0.5340 0.8756 0.4582 0.110 Uiso 1 1 calc R
H9B H 0.5354 0.7466 0.4524 0.110 Uiso 1 1 calc R

loop_
_atom_site_aniso_label
_atom_site_aniso_U_11
_atom_site_aniso_U_22
_atom_site_aniso_U_33
_atom_site_aniso_U_23
_atom_site_aniso_U_13
_atom_site_aniso_U_12
Cl2 0.0927(6) 0.0421(4) 0.0683(5) -0.0094(3) 0.0000(4) -0.0192(4)
Cl1 0.1340(9) 0.0440(5) 0.1088(8) -0.0215(5) 0.0399(7) -0.0273(5)
N19 0.0456(12) 0.0501(13) 0.0436(12) -0.0101(10) 0.0024(10) -0.0097(10)
N46 0.0450(12) 0.0405(12) 0.0413(12) -0.0058(9) 0.0022(9) 0.0001(9)
N16 0.0439(12) 0.0506(13) 0.0403(12) -0.0121(10) 0.0035(9) -0.0117(10)
C2 0.0388(13) 0.0457(14) 0.0422(14) -0.0100(11) 0.0000(11) -0.0039(11)
N49 0.0450(12) 0.0456(12) 0.0436(12) -0.0056(10) 0.0025(10) -0.0025(10)
C5 0.0556(16) 0.0439(15) 0.0424(14) -0.0088(12) 0.0045(12) -0.0110(12)
C3 0.0502(15) 0.0457(15) 0.0440(14) -0.0155(12) 0.0014(12) -0.0033(12)
C58 0.0418(15) 0.0499(17) 0.0492(15) -0.0103(12) 0.0012(12) -0.0068(12)
C36 0.0375(13) 0.0428(14) 0.0445(14) -0.0072(11) 0.0000(11) -0.0047(11)
C34 0.0444(14) 0.0417(14) 0.0477(15) -0.0124(11) -0.0003(12) -0.0051(11)
N27 0.0575(15) 0.0694(16) 0.0533(14) -0.0136(12) 0.0065(12) -0.0197(13)
C31 0.0414(14) 0.0377(13) 0.0466(14) -0.0080(11) 0.0005(11) -0.0049(11)
C4 0.0451(14) 0.0420(14) 0.0463(14) -0.0130(11) 0.0006(11) -0.0067(11)
C52 0.0446(15) 0.0519(16) 0.0426(14) -0.0077(12) -0.0061(12) -0.0084(12)
C35 0.0479(15) 0.0447(14) 0.0435(14) -0.0135(11) 0.0025(12) -0.0070(12)
C22 0.0404(14) 0.0448(14) 0.0417(14) -0.0068(11) -0.0014(11) 0.0004(11)
C33 0.0550(16) 0.0445(14) 0.0443(14) -0.0124(12) 0.0089(12) -0.0110(12)
C1 0.0427(14) 0.0422(14) 0.0444(14) -0.0113(11) -0.0002(11) -0.0070(11)
C28 0.0510(16) 0.0479(17) 0.0433(14) -0.0095(12) 0.0023(12) -0.0048(12)
C40 0.0488(15) 0.0400(14) 0.0423(14) -0.0108(11) 0.0017(11) -0.0094(11)
C6 0.0464(15) 0.0413(14) 0.0482(15) -0.0138(11) 0.0034(12) -0.0087(11)
C41 0.0556(17) 0.0433(15) 0.0527(16) -0.0135(12) 0.0065(13) -0.0079(12)
C15 0.0568(17) 0.0503(16) 0.0563(17) -0.0165(13) -0.0065(14) -0.0062(13)
C42 0.0534(17) 0.0490(16) 0.0553(17) -0.0123(13) 0.0114(13) -0.0137(13)
C43 0.0652(18) 0.0391(14) 0.0461(15) -0.0092(12) -0.0018(13) -0.0122(13)
C32 0.0474(15) 0.0410(14) 0.0493(15) -0.0141(12) -0.0001(12) -0.0064(11)
C21 0.0431(15) 0.0637(18) 0.0466(15) -0.0144(13) 0.0015(12) -0.0123(13)
C50 0.0500(16) 0.0444(15) 0.0498(15) -0.0032(12) -0.0030(12) 0.0051(12)
C48 0.0512(16) 0.0441(15) 0.0473(15) -0.0063(12) 0.0050(12) 0.0005(12)
N53 0.0670(16) 0.0593(15) 0.0471(14) -0.0091(11) 0.0070(12) -0.0088(13)
C18 0.0578(17) 0.0597(17) 0.0436(15) -0.0140(13) 0.0039(13) -0.0194(14)
C23 0.0630(19) 0.0602(18) 0.0492(16) -0.0102(14) 0.0029(14) -0.0163(15)
C47 0.0529(16) 0.0430(14) 0.0482(15) -0.0083(12) 0.0044(12) -0.0043(12)
N29 0.0770(18) 0.0452(15) 0.0628(16) -0.0073(12) 0.0014(13) -0.0058(13)
C10 0.0478(15) 0.0443(14) 0.0486(15) -0.0148(12) 0.0055(12) -0.0090(12)
C39 0.0623(19) 0.0547(17) 0.0623(18) -0.0234(14) 0.0121(15) -0.0110(14)
C45 0.0543(17) 0.0480(16) 0.0567(17) -0.0156(13) 0.0090(13) -0.0081(13)
C51 0.0419(15) 0.0544(16) 0.0504(16) -0.0068(13) -0.0008(12) 0.0017(12)
C20 0.0563(17) 0.0585(17) 0.0487(16) -0.0163(13) 0.0069(13) -0.0210(14)
N59 0.0637(17) 0.0509(16) 0.0808(19) -0.0082(13) -0.0012(14) -0.0167(13)
C54 0.073(2) 0.074(2) 0.0501(17) -0.0153(16) 0.0087(15) -0.0087(17)
C12 0.106(3) 0.0491(17) 0.0543(18) -0.0083(14) 0.0107(18) -0.0146(18)
C44 0.0640(19) 0.0432(15) 0.0615(18) -0.0157(13) 0.0070(15) -0.0041(13)
C11 0.095(2) 0.0491(17) 0.0450(16) -0.0149(13) 0.0073(15) -0.0197(16)
C57 0.073(2) 0.0565(18) 0.0556(18) -0.0022(14) 0.0003(16) -0.0009(16)
C26 0.065(2) 0.069(2) 0.0610(19) -0.0099(16) 0.0102(16) -0.0230(16)
C37 0.072(2) 0.0428(15) 0.0534(17) -0.0157(13) 0.0077(14) -0.0157(14)
C13 0.069(2) 0.0438(16) 0.071(2) -0.0209(15) 0.0224(16) -0.0128(14)
C14 0.0598(19) 0.0516(17) 0.082(2) -0.0306(16) -0.0031(16) -0.0121(14)
C7 0.073(2) 0.0418(15) 0.0483(16) -0.0151(12) 0.0073(14) -0.0106(14)
C17 0.0612(18) 0.0551(17) 0.0475(15) -0.0163(13) 0.0079(13) -0.0191(14)
C25 0.071(2) 0.076(2) 0.0467(17) -0.0046(15) 0.0124(15) -0.0143(18)
C24 0.080(2) 0.085(2) 0.0479(18) -0.0181(16) 0.0053(16) -0.0152(19)
C56 0.088(3) 0.063(2) 0.0542(19) 0.0022(16) -0.0027(17) -0.0179(18)
C55 0.071(2) 0.080(2) 0.0437(16) -0.0052(16) 0.0011(15) -0.0221(18)
C38 0.078(2) 0.074(2) 0.0610(19) -0.0312(17) -0.0062(16) -0.0194(18)
C8 0.133(4) 0.0531(19) 0.0491(18) -0.0161(15) 0.005(2) -0.018(2)
C9 0.081(3) 0.099(3) 0.112(3) -0.067(3) 0.027(2) -0.017(2)

loop_
_atom_type_symbol
_atom_type_description
_atom_type_scat_dispersion_real
_atom_type_scat_dispersion_imag
_atom_type_scat_source
Cl Cl 0.1484 0.1585 'International Tables Vol C Tables 4.2.6.8 and 6.1.1.4'
N N 0.0061 0.0033 'International Tables Vol C Tables 4.2.6.8 and 6.1.1.4'
C C 0.0033 0.0016 'International Tables Vol C Tables 4.2.6.8 and 6.1.1.4'
H H 0.0000 0.0000 'International Tables Vol C Tables 4.2.6.8 and 6.1.1.4'

loop_
_geom_angle_atom_site_label_1
_geom_angle_atom_site_label_2
_geom_angle_atom_site_label_3
_geom_angle
C22 N19 C18 118.5(2)
C22 N19 C20 117.3(2)
C18 N19 C20 112.6(2)
C36 N46 C47 117.6(2)
C36 N46 C51 116.1(2)
C47 N46 C51 108.4(2)
C2 N16 C17 117.1(2)
C2 N16 C21 116.5(2)
C17 N16 C21 108.8(2)
C3 C2 N16 123.1(2)
C3 C2 C1 117.6(2)
N16 C2 C1 119.2(2)
C52 N49 C50 118.0(2)
C52 N49 C48 116.1(2)
C50 N49 C48 113.4(2)
C6 C5 C4 122.0(2)
C6 C5 H5 119.0
C4 C5 H5 119.0
C4 C3 C2 121.9(2)
C4 C3 H3 119.1
C2 C3 H3 119.1
N59 C58 C31 177.6(3)
C35 C36 N46 123.1(2)
C35 C36 C31 118.1(2)
N46 C36 C31 118.8(2)
C35 C34 C33 119.6(2)
C35 C34 C40 121.4(2)
C33 C34 C40 119.0(2)
C22 N27 C26 117.9(3)
C32 C31 C36 121.4(2)
C32 C31 C58 118.9(2)
C36 C31 C58 119.7(2)
C3 C4 C5 118.9(2)
C3 C4 C10 121.1(2)
C5 C4 C10 120.0(2)
N53 C52 C57 121.3(3)
N53 C52 N49 115.7(2)
C57 C52 N49 123.0(3)
C34 C35 C36 121.2(2)
C34 C35 H35 119.4
C36 C35 H35 119.4
N27 C22 C23 121.0(2)
N27 C22 N19 116.3(2)
C23 C22 N19 122.6(2)
C32 C33 C34 121.4(2)
C32 C33 H33 119.3
C34 C33 H33 119.3
C6 C1 C2 121.2(2)
C6 C1 C28 118.6(2)
C2 C1 C28 120.1(2)
N29 C28 C1 177.5(3)
C45 C40 C41 118.0(2)
C45 C40 C34 121.4(2)
C41 C40 C34 120.6(2)
C5 C6 C1 118.4(2)
C5 C6 C7 121.8(2)
C1 C6 C7 119.8(2)
C42 C41 C40 121.3(3)
C42 C41 H41 119.3
C40 C41 H41 119.3
C10 C15 C14 121.0(3)
C10 C15 H15 119.5
C14 C15 H15 119.5
C43 C42 C41 119.1(3)
C43 C42 H42 120.4
C41 C42 H42 120.4
C44 C43 C42 121.3(3)
C44 C43 Cl2 119.5(2)
C42 C43 Cl2 119.2(2)
C33 C32 C31 118.2(2)
C33 C32 C37 120.9(2)
C31 C32 C37 120.8(2)
N16 C21 C20 110.6(2)
N16 C21 H21A 109.5
C20 C21 H21A 109.5
N16 C21 H21B 109.5
C20 C21 H21B 109.5
H21A C21 H21B 108.1
N49 C50 C51 111.5(2)
N49 C50 H50A 109.3
C51 C50 H50A 109.3
N49 C50 H50B 109.3
C51 C50 H50B 109.3
H50A C50 H50B 108.0
N49 C48 C47 112.0(2)
N49 C48 H48A 109.2
C47 C48 H48A 109.2
N49 C48 H48B 109.2
C47 C48 H48B 109.2
H48A C48 H48B 107.9
C52 N53 C54 117.6(3)
N19 C18 C17 111.6(2)
N19 C18 H18A 109.3
C17 C18 H18A 109.3
N19 C18 H18B 109.3
C17 C18 H18B 109.3
H18A C18 H18B 108.0
C24 C23 C22 119.2(3)
C24 C23 H23 120.4
C22 C23 H23 120.4
N46 C47 C48 109.4(2)
N46 C47 H47A 109.8
C48 C47 H47A 109.8
N46 C47 H47B 109.8
C48 C47 H47B 109.8
H47A C47 H47B 108.2
C15 C10 C11 118.1(3)
C15 C10 C4 121.9(3)
C11 C10 C4 119.9(2)
C38 C39 C37 60.4(2)
C38 C39 H39A 117.7
C37 C39 H39A 117.7
C38 C39 H39B 117.7
C37 C39 H39B 117.7
H39A C39 H39B 114.9
C44 C45 C40 121.0(3)
C44 C45 H45 119.5
C40 C45 H45 119.5
N46 C51 C50 110.2(2)
N46 C51 H51A 109.6
C50 C51 H51A 109.6
N46 C51 H51B 109.6
C50 C51 H51B 109.6
H51A C51 H51B 108.1
N19 C20 C21 110.7(2)
N19 C20 H20A 109.5
C21 C20 H20A 109.5
N19 C20 H20B 109.5
C21 C20 H20B 109.5
H20A C20 H20B 108.1
N53 C54 C55 124.8(3)
N53 C54 H54 117.6
C55 C54 H54 117.6
C13 C12 C11 119.0(3)
C13 C12 H12 120.5
C11 C12 H12 120.5
C43 C44 C45 119.2(3)
C43 C44 H44 120.4
C45 C44 H44 120.4
C12 C11 C10 121.4(3)
C12 C11 H11 119.3
C10 C11 H11 119.3
C56 C57 C52 118.6(3)
C56 C57 H57 120.7
C52 C57 H57 120.7
N27 C26 C25 124.3(3)
N27 C26 H26 117.8
C25 C26 H26 117.8
C32 C37 C38 120.7(3)
C32 C37 C39 119.8(2)
C38 C37 C39 58.8(2)
C32 C37 H37 115.3
C38 C37 H37 115.3
C39 C37 H37 115.3
C12 C13 C14 121.4(3)
C12 C13 Cl1 118.4(3)
C14 C13 Cl1 120.1(2)
C13 C14 C15 119.0(3)
C13 C14 H14 120.5
C15 C14 H14 120.5
C8 C7 C9 58.1(3)
C8 C7 C6 122.6(3)
C9 C7 C6 120.6(3)
C8 C7 H7 114.6
C9 C7 H7 114.6
C6 C7 H7 114.6
N16 C17 C18 109.7(2)
N16 C17 H17A 109.7
C18 C17 H17A 109.7
N16 C17 H17B 109.7
C18 C17 H17B 109.7
H17A C17 H17B 108.2
C26 C25 C24 117.3(3)
C26 C25 H25 121.4
C24 C25 H25 121.4
C23 C24 C25 120.2(3)
C23 C24 H24 119.9
C25 C24 H24 119.9
C55 C56 C57 120.5(3)
C55 C56 H56 119.7
C57 C56 H56 119.7
C56 C55 C54 117.2(3)
C56 C55 H55 121.4
C54 C55 H55 121.4
C39 C38 C37 60.8(2)
C39 C38 H38A 117.7
C37 C38 H38A 117.7
C39 C38 H38B 117.7
C37 C38 H38B 117.7
H38A C38 H38B 114.8
C9 C8 C7 61.1(2)
C9 C8 H8A 117.7
C7 C8 H8A 117.7
C9 C8 H8B 117.7
C7 C8 H8B 117.7
H8A C8 H8B 114.8
C8 C9 C7 60.8(2)
C8 C9 H9A 117.7
C7 C9 H9A 117.7
C8 C9 H9B 117.7
C7 C9 H9B 117.7
H9A C9 H9B 114.8

loop_
_geom_bond_atom_site_label_1
_geom_bond_atom_site_label_2
_geom_bond_distance
Cl2 C43 1.740(3)
Cl1 C13 1.737(3)
N19 C22 1.389(3)
N19 C18 1.455(3)
N19 C20 1.465(3)
N46 C36 1.405(3)
N46 C47 1.460(3)
N46 C51 1.473(3)
N16 C2 1.397(3)
N16 C17 1.465(3)
N16 C21 1.466(3)
C2 C3 1.395(4)
C2 C1 1.414(4)
N49 C52 1.395(3)
N49 C50 1.458(3)
N49 C48 1.464(3)
C5 C6 1.379(4)
C5 C4 1.391(4)
C5 H5 0.9300
C3 C4 1.388(4)
C3 H3 0.9300
C58 N59 1.141(4)
C58 C31 1.445(4)
C36 C35 1.390(4)
C36 C31 1.416(4)
C34 C35 1.389(4)
C34 C33 1.396(4)
C34 C40 1.488(3)
N27 C22 1.339(4)
N27 C26 1.346(4)
C31 C32 1.403(4)
C4 C10 1.489(4)
C52 N53 1.333(4)
C52 C57 1.392(4)
C35 H35 0.9300
C22 C23 1.385(4)
C33 C32 1.388(4)
C33 H33 0.9300
C1 C6 1.407(4)
C1 C28 1.435(4)
C28 N29 1.144(4)
C40 C45 1.389(4)
C40 C41 1.389(4)
C6 C7 1.488(4)
C41 C42 1.376(4)
C41 H41 0.9300
C15 C10 1.385(4)
C15 C14 1.386(4)
C15 H15 0.9300
C42 C43 1.373(4)
C42 H42 0.9300
C43 C44 1.369(4)
C32 C37 1.479(4)
C21 C20 1.505(4)
C21 H21A 0.9700
C21 H21B 0.9700
C50 C51 1.508(4)
C50 H50A 0.9700
C50 H50B 0.9700
C48 C47 1.514(4)
C48 H48A 0.9700
C48 H48B 0.9700
N53 C54 1.340(4)
C18 C17 1.514(4)
C18 H18A 0.9700
C18 H18B 0.9700
C23 C24 1.368(4)
C23 H23 0.9300
C47 H47A 0.9700
C47 H47B 0.9700
C10 C11 1.388(4)
C39 C38 1.473(5)
C39 C37 1.504(4)
C39 H39A 0.9700
C39 H39B 0.9700
C45 C44 1.383(4)
C45 H45 0.9300
C51 H51A 0.9700
C51 H51B 0.9700
C20 H20A 0.9700
C20 H20B 0.9700
C54 C55 1.358(5)
C54 H54 0.9300
C12 C13 1.367(5)
C12 C11 1.380(4)
C12 H12 0.9300
C44 H44 0.9300
C11 H11 0.9300
C57 C56 1.378(4)
C57 H57 0.9300
C26 C25 1.354(5)
C26 H26 0.9300
C37 C38 1.498(4)
C37 H37 0.9800
C13 C14 1.374(5)
C14 H14 0.9300
C7 C8 1.476(4)
C7 C9 1.480(5)
C7 H7 0.9800
C17 H17A 0.9700
C17 H17B 0.9700
C25 C24 1.373(5)
C25 H25 0.9300
C24 H24 0.9300
C56 C55 1.356(5)
C56 H56 0.9300
C55 H55 0.9300
C38 H38A 0.9700
C38 H38B 0.9700
C8 C9 1.436(6)
C8 H8A 0.9700
C8 H8B 0.9700
C9 H9A 0.9700
C9 H9B 0.9700

loop_
_geom_torsion_atom_site_label_1
_geom_torsion_atom_site_label_2
_geom_torsion_atom_site_label_3
_geom_torsion_atom_site_label_4
_geom_torsion
C17 N16 C2 C3 15.3(4)
C21 N16 C2 C3 -116.0(3)
C17 N16 C2 C1 -162.7(2)
C21 N16 C2 C1 65.9(3)
N16 C2 C3 C4 -178.4(3)
C1 C2 C3 C4 -0.3(4)
C47 N46 C36 C35 -14.4(4)
C51 N46 C36 C35 116.4(3)
C47 N46 C36 C31 162.9(2)
C51 N46 C36 C31 -66.3(3)
C35 C36 C31 C32 -2.4(4)
N46 C36 C31 C32 -179.8(2)
C35 C36 C31 C58 175.2(2)
N46 C36 C31 C58 -2.2(4)
N59 C58 C31 C32 -18(8)
N59 C58 C31 C36 165(8)
C2 C3 C4 C5 -0.7(4)
C2 C3 C4 C10 -179.0(2)
C6 C5 C4 C3 0.9(4)
C6 C5 C4 C10 179.2(3)
C50 N49 C52 N53 171.9(2)
C48 N49 C52 N53 32.2(4)
C50 N49 C52 C57 -8.2(4)
C48 N49 C52 C57 -147.9(3)
C33 C34 C35 C36 0.1(4)
C40 C34 C35 C36 179.1(2)
N46 C36 C35 C34 178.8(2)
C31 C36 C35 C34 1.4(4)
C26 N27 C22 C23 0.0(4)
C26 N27 C22 N19 177.6(3)
C18 N19 C22 N27 161.1(3)
C20 N19 C22 N27 20.6(4)
C18 N19 C22 C23 -21.4(4)
C20 N19 C22 C23 -161.9(3)
C35 C34 C33 C32 -0.8(4)
C40 C34 C33 C32 -179.8(3)
C3 C2 C1 C6 1.2(4)
N16 C2 C1 C6 179.3(2)
C3 C2 C1 C28 -175.4(2)
N16 C2 C1 C28 2.7(4)
C6 C1 C28 N29 -10(8)
C2 C1 C28 N29 166(7)
C35 C34 C40 C45 38.0(4)
C33 C34 C40 C45 -143.1(3)
C35 C34 C40 C41 -141.2(3)
C33 C34 C40 C41 37.8(4)
C4 C5 C6 C1 0.0(4)
C4 C5 C6 C7 178.3(3)
C2 C1 C6 C5 -1.1(4)
C28 C1 C6 C5 175.6(3)
C2 C1 C6 C7 -179.4(3)
C28 C1 C6 C7 -2.7(4)
C45 C40 C41 C42 -0.7(4)
C34 C40 C41 C42 178.5(3)
C40 C41 C42 C43 -0.1(5)
C41 C42 C43 C44 1.2(5)
C41 C42 C43 Cl2 -179.0(2)
C34 C33 C32 C31 -0.2(4)
C34 C33 C32 C37 -178.4(3)
C36 C31 C32 C33 1.8(4)
C58 C31 C32 C33 -175.9(3)
C36 C31 C32 C37 -180.0(3)
C58 C31 C32 C37 2.4(4)
C2 N16 C21 C20 -163.6(2)
C17 N16 C21 C20 61.3(3)
C52 N49 C50 C51 169.9(2)
C48 N49 C50 C51 -49.4(3)
C52 N49 C48 C47 -168.7(2)
C50 N49 C48 C47 49.8(3)
C57 C52 N53 C54 -0.8(4)
N49 C52 N53 C54 179.1(3)
C22 N19 C18 C17 165.1(2)
C20 N19 C18 C17 -52.6(3)
N27 C22 C23 C24 0.0(5)
N19 C22 C23 C24 -177.4(3)
C36 N46 C47 C48 -163.5(2)
C51 N46 C47 C48 62.3(3)
N49 C48 C47 N46 -56.1(3)
C14 C15 C10 C11 2.1(4)
C14 C15 C10 C4 -176.8(3)
C3 C4 C10 C15 -37.9(4)
C5 C4 C10 C15 143.8(3)
C3 C4 C10 C11 143.2(3)
C5 C4 C10 C11 -35.0(4)
C41 C40 C45 C44 0.4(4)
C34 C40 C45 C44 -178.7(3)
C36 N46 C51 C50 162.4(2)
C47 N46 C51 C50 -62.7(3)
N49 C50 C51 N46 55.8(3)
C22 N19 C20 C21 -164.9(2)
C18 N19 C20 C21 52.4(3)
N16 C21 C20 N19 -56.8(3)
C52 N53 C54 C55 1.6(5)
C42 C43 C44 C45 -1.4(5)
Cl2 C43 C44 C45 178.8(2)
C40 C45 C44 C43 0.6(5)
C13 C12 C11 C10 -0.2(5)
C15 C10 C11 C12 -1.8(5)
C4 C10 C11 C12 177.1(3)
N53 C52 C57 C56 0.1(5)
N49 C52 C57 C56 -179.7(3)
C22 N27 C26 C25 -0.2(5)
C33 C32 C37 C38 35.9(4)
C31 C32 C37 C38 -142.3(3)
C33 C32 C37 C39 -33.4(4)
C31 C32 C37 C39 148.4(3)
C38 C39 C37 C32 109.9(3)
C11 C12 C13 C14 2.0(5)
C11 C12 C13 Cl1 -178.9(3)
C12 C13 C14 C15 -1.7(5)
Cl1 C13 C14 C15 179.2(2)
C10 C15 C14 C13 -0.4(5)
C5 C6 C7 C8 23.1(5)
C1 C6 C7 C8 -158.6(3)
C5 C6 C7 C9 -46.4(5)
C1 C6 C7 C9 131.9(3)
C2 N16 C17 C18 164.7(2)
C21 N16 C17 C18 -60.5(3)
N19 C18 C17 N16 56.6(3)
N27 C26 C25 C24 0.4(6)
C22 C23 C24 C25 0.2(5)
C26 C25 C24 C23 -0.4(5)
C52 C57 C56 C55 -0.1(5)
C57 C56 C55 C54 0.8(5)
N53 C54 C55 C56 -1.6(5)
C32 C37 C38 C39 -108.5(3)
C6 C7 C8 C9 -108.3(4)
C6 C7 C9 C8 111.6(3)
